data_1565068
loop_
_publ_author_name
'Crimmin, Mark Richard'
'Kong, Richard Y.'
'Batuecas, Maria'

_publ_section_title
;
 &#x000D; Reactions of Aluminium(I) with Transition Metal Carbonyls:
 Scope, Mechanism and Selectivity of CO Homologation&#x000D;
;
_journal_name_full 'Chemical Science'
_journal_paper_doi 10.1039/D1SC04940B
_journal_year 2021
_chemical_formula_moiety 'C73 H97 Al2 N4 O5 Re, 0.25(C5 H12), 0.25(C7 H8)'
_chemical_formula_sum 'C76 H102 Al2 N4 O5 Re'
_chemical_formula_weight 1391.77
_space_group_crystal_system orthorhombic
_space_group_IT_number 61
_space_group_name_Hall '-P 2ac 2ab'
_space_group_name_H-M_alt 'P b c a'
_atom_sites_solution_hydrogens geom
_atom_sites_solution_primary direct
_audit_creation_date 2021-02-10
_audit_creation_method
;
Olex2 1.2
(compiled 2018.05.29 svn.r3508 for OlexSys, GUI svn.r5506)
;
_audit_update_record
;
2021-07-08 deposited with the CCDC.	2021-10-25 downloaded from the CCDC.
;
_cell_angle_alpha 90
_cell_angle_beta 90
_cell_angle_gamma 90
_cell_formula_units_Z 8
_cell_length_a 17.3541(4)
_cell_length_b 20.3340(5)
_cell_length_c 45.6601(19)
_cell_measurement_reflns_used 9212
_cell_measurement_temperature 173.00(14)
_cell_measurement_theta_max 73.0890
_cell_measurement_theta_min 3.8470
_cell_volume 16112.5(9)
_computing_cell_refinement 'CrysAlisPro 1.171.39.46 (Rigaku OD, 2018)'
_computing_data_collection 'CrysAlisPro 1.171.39.46 (Rigaku OD, 2018)'
_computing_data_reduction 'CrysAlisPro 1.171.39.46 (Rigaku OD, 2018)'
_computing_molecular_graphics 'Olex2 (Dolomanov et al., 2009)'
_computing_publication_material 'Olex2 (Dolomanov et al., 2009)'
_computing_structure_refinement 'ShelXL (Sheldrick, 2015)'
_computing_structure_solution 'ShelXS (Sheldrick, 2008)'
_diffrn_ambient_environment N~2~
_diffrn_ambient_temperature 173.00(14)
_diffrn_detector 'CCD plate'
_diffrn_detector_area_resol_mean 10.4115
_diffrn_detector_type Atlas
_diffrn_measured_fraction_theta_full 0.989
_diffrn_measured_fraction_theta_max 0.965
_diffrn_measurement_details
;
List of Runs (angles in degrees, time in seconds):

  # Type    Start    End  Width  t~exp~   \w     \q     \k     \f   Frames
#--------------------------------------------------------------------------
  1  \w    -98.00  -2.00   1.00    8.71    --  -42.36 125.00 120.00   96
  2  \w     89.00 153.00   1.00   37.94    --  105.13  45.00 150.00   64
  3  \w     28.00 108.00   1.00   37.94    --  105.13 -95.00-120.00   80
  4  \w     81.00 175.00   1.00   37.94    --  105.13  77.00-120.00   94
;
_diffrn_measurement_device 'four-circle diffractometer'
_diffrn_measurement_device_type 'Xcalibur, Atlas, Ultra'
_diffrn_measurement_method '\w scans'
_diffrn_orient_matrix_type 'CrysAlisPro convention (1999,Acta A55,543-557)'
_diffrn_orient_matrix_UB_11 0.0871190000
_diffrn_orient_matrix_UB_12 0.0119592000
_diffrn_orient_matrix_UB_13 -0.0037671000
_diffrn_orient_matrix_UB_21 0.0000757000
_diffrn_orient_matrix_UB_22 -0.0439081000
_diffrn_orient_matrix_UB_23 -0.0274969000
_diffrn_orient_matrix_UB_31 -0.0170933000
_diffrn_orient_matrix_UB_32 0.0606058000
_diffrn_orient_matrix_UB_33 -0.0191601000
_diffrn_radiation_monochromator mirror
_diffrn_radiation_probe x-ray
_diffrn_radiation_type CuK\a
_diffrn_radiation_wavelength 1.54184
_diffrn_reflns_av_R_equivalents 0.0447
_diffrn_reflns_av_unetI/netI 0.0618
_diffrn_reflns_Laue_measured_fraction_full 0.989
_diffrn_reflns_Laue_measured_fraction_max 0.965
_diffrn_reflns_limit_h_max 21
_diffrn_reflns_limit_h_min -20
_diffrn_reflns_limit_k_max 24
_diffrn_reflns_limit_k_min -22
_diffrn_reflns_limit_l_max 49
_diffrn_reflns_limit_l_min -55
_diffrn_reflns_number 33316
_diffrn_reflns_point_group_measured_fraction_full 0.989
_diffrn_reflns_point_group_measured_fraction_max 0.965
_diffrn_reflns_theta_full 67.684
_diffrn_reflns_theta_max 73.446
_diffrn_reflns_theta_min 3.485
_diffrn_source 'fine-focus sealed X-ray tube'
_diffrn_source_type 'Enhance Ultra (Cu) X-ray Source'
_exptl_absorpt_coefficient_mu 3.513
_exptl_absorpt_correction_T_max 0.859
_exptl_absorpt_correction_T_min 0.533
_exptl_absorpt_correction_type analytical
_exptl_absorpt_process_details
;
CrysAlisPro 1.171.39.46 (Rigaku Oxford Diffraction, 2018)
Analytical numeric absorption correction using a multifaceted crystal
			model based on expressions derived by R.C. Clark & J.S. Reid.
(Clark, R. C. & Reid, J. S. (1995). Acta Cryst. A51, 887-897)
Empirical absorption correction using spherical harmonics,
 implemented in SCALE3 ABSPACK scaling algorithm.
;
_exptl_crystal_colour yellow
_exptl_crystal_colour_primary yellow
_exptl_crystal_density_diffrn 1.147
_exptl_crystal_description plate
_exptl_crystal_F_000 5816
_exptl_crystal_size_max 0.244
_exptl_crystal_size_mid 0.227
_exptl_crystal_size_min 0.044
_refine_diff_density_max 1.204
_refine_diff_density_min -0.529
_refine_diff_density_rms 0.131
_refine_ls_extinction_method none
_refine_ls_goodness_of_fit_ref 1.039
_refine_ls_hydrogen_treatment constr
_refine_ls_matrix_type full
_refine_ls_number_parameters 849
_refine_ls_number_reflns 15643
_refine_ls_number_restraints 34
_refine_ls_restrained_S_all 1.040
_refine_ls_R_factor_all 0.0741
_refine_ls_R_factor_gt 0.0535
_refine_ls_shift/su_max 0.001
_refine_ls_shift/su_mean 0.000
_refine_ls_structure_factor_coef Fsqd
_refine_ls_weighting_details 'w=1/[\s^2^(Fo^2^)+(0.0901P)^2^+8.8892P] where P=(Fo^2^+2Fc^2^)/3'
_refine_ls_weighting_scheme calc
_refine_ls_wR_factor_gt 0.1482
_refine_ls_wR_factor_ref 0.1669
_reflns_Friedel_coverage 0.000
_reflns_number_gt 11650
_reflns_number_total 15643
_reflns_threshold_expression 'I > 2\s(I)'
_cod_data_source_file d1sc04940b3.cif
_cod_data_source_block 3-Re'
_cod_database_code 1565068
_shelx_shelxl_version_number 2016/6
_chemical_oxdiff_formula 'C73 H97 Al2 N4 O5 Re'
_chemical_oxdiff_usercomment RK551-extr1
_shelx_space_group_comment
;
The symmetry employed for this shelxl refinement is uniquely defined
by the following loop, which should always be used as a source of
symmetry information in preference to the above space-group names.
They are only intended as comments.
;
_reflns_odcompleteness_completeness 98.56
_reflns_odcompleteness_iscentric 1
_reflns_odcompleteness_theta 66.49
_olex2_refinement_description
;
1. Fixed Uiso
 At 1.2 times of:
  All C(H) groups, All C(H,H) groups
 At 1.5 times of:
  All C(H,H,H) groups
2. Restrained distances
 C81-C82 = C82-C83 = C83-C84 = C84-C85
 1.5 with sigma of 0.02
 C81-C83 = C82-C84 = C83-C85
 2.5 with sigma of 0.02
3. Uiso/Uaniso restraints and constraints
C29 \\sim C28' \\sim C29' \\sim C28: within 1A with sigma of 0.01 and sigma for
terminal atoms of 0.01
C81 \\sim C82 \\sim C83 \\sim C84 \\sim C85: within 5A with sigma of 0.01 and
sigma for terminal atoms of 0.01
C69 \\sim C69' \\sim C70 \\sim C70': within 1.5A with sigma of 0.01 and sigma
for terminal atoms of 0.01
4. Others
 Sof(H27A)=Sof(C28')=Sof(H28D)=Sof(H28E)=Sof(H28F)=Sof(C29')=Sof(H29D)=
 Sof(H29E)=Sof(H29F)=1-FVAR(1)
 Sof(H27)=Sof(C28)=Sof(H28A)=Sof(H28B)=Sof(H28C)=Sof(C29)=Sof(H29A)=Sof(H29B)=
 Sof(H29C)=FVAR(1)
 Sof(H68A)=Sof(C70')=Sof(H70D)=Sof(H70E)=Sof(H70F)=Sof(C69')=Sof(H69D)=
 Sof(H69E)=Sof(H69F)=1-FVAR(2)
 Sof(H68)=Sof(C69)=Sof(H69A)=Sof(H69B)=Sof(H69C)=Sof(C70)=Sof(H70A)=Sof(H70B)=
 Sof(H70C)=FVAR(2)
 Fixed Sof: C81(0.25) H81A(0.25) H81B(0.25) H81C(0.25) C85(0.25) H85A(0.25)
 H85B(0.25) H85C(0.25) C82(0.25) H82A(0.25) H82B(0.25) C83(0.25) H83A(0.25)
 H83B(0.25) C75(0.25) H75(0.25) C76(0.25) H76(0.25) C77(0.25) H77(0.25)
 C78(0.25) H78(0.25) C79(0.25) H79(0.25) C74(0.25) C80(0.25) H80A(0.25)
 H80B(0.25) H80C(0.25) C84(0.25) H84A(0.25) H84B(0.25)
5.a Ternary CH refined with riding coordinates:
 C39(H39), C30(H30), C56(H56), C68(H68), C68(H68A), C59(H59), C27(H27),
 C27(H27A), C71(H71), C42(H42)
5.b Secondary CH2 refined with riding coordinates:
 C82(H82A,H82B), C83(H83A,H83B), C84(H84A,H84B)
5.c Me refined with riding coordinates:
 C81(H81A,H81B,H81C), C85(H85A,H85B,H85C), C80(H80A,H80B,H80C)
5.d Aromatic/amide H refined with riding coordinates:
 C18(H18), C37(H37), C52(H52), C35(H35), C47(H47), C36(H36), C25(H25),
 C54(H54), C65(H65), C24(H24), C23(H23), C64(H64), C53(H53), C66(H66), C75(H75),
  C76(H76), C77(H77), C78(H78), C79(H79)
5.e Fitted hexagon refined as free rotating group:
 C75(C76,C77,C78,C79,C74)
5.f Idealised Me refined as rotating group:
 C11(H11A,H11B,H11C), C15(H15A,H15B,H15C), C12(H12A,H12B,H12C), C20(H20A,H20B,
 H20C), C73(H73A,H73B,H73C), C49(H49A,H49B,H49C), C45(H45A,H45B,H45C), C13(H13A,
 H13B,H13C), C14(H14A,H14B,H14C), C40(H40A,H40B,H40C), C31(H31A,H31B,H31C),
 C41(H41A,H41B,H41C), C58(H58A,H58B,H58C), C61(H61A,H61B,H61C), C57(H57A,H57B,
 H57C), C28(H28A,H28B,H28C), C60(H60A,H60B,H60C), C29(H29A,H29B,H29C),
 C28'(H28D,H28E,H28F), C29'(H29D,H29E,H29F), C16(H16A,H16B,H16C), C32(H32A,H32B,
 H32C), C72(H72A,H72B,H72C), C43(H43A,H43B,H43C), C44(H44A,H44B,H44C), C69(H69A,
 H69B,H69C), C70(H70A,H70B,H70C), C70'(H70D,H70E,H70F), C69'(H69D,H69E,H69F)
;
_olex2_submission_special_instructions 'No special instructions were received'
_oxdiff_exptl_absorpt_empirical_details
;
Empirical correction (ABSPACK) includes:
- Absorption correction using spherical harmonics
- Frame scaling
;
_oxdiff_exptl_absorpt_empirical_full_max 1.146
_oxdiff_exptl_absorpt_empirical_full_min 0.829

loop_
_space_group_symop_operation_xyz
'x, y, z'
'-x+1/2, -y, z+1/2'
'x+1/2, -y+1/2, -z'
'-x, y+1/2, -z+1/2'
'-x, -y, -z'
'x-1/2, y, -z-1/2'
'-x-1/2, y-1/2, z'
'x, -y-1/2, z-1/2'

loop_
_atom_site_label
_atom_site_type_symbol
_atom_site_fract_x
_atom_site_fract_y
_atom_site_fract_z
_atom_site_U_iso_or_equiv
_atom_site_adp_type
_atom_site_occupancy
_atom_site_site_symmetry_order
_atom_site_calc_flag
_atom_site_refinement_flags_posn
_atom_site_refinement_flags_adp
_atom_site_refinement_flags_occupancy
_atom_site_disorder_assembly
_atom_site_disorder_group
Re1 Re 0.53325(2) 0.11051(2) 0.07296(2) 0.03210(9) Uani 1 1 d . . . . .
Al5 Al 0.50207(8) 0.33169(7) 0.08501(3) 0.0324(3) Uani 1 1 d . . . . .
Al1 Al 0.49449(7) 0.23340(6) 0.17337(3) 0.0277(3) Uani 1 1 d . . . . .
O1 O 0.5134(2) 0.25283(17) 0.06920(7) 0.0355(7) Uani 1 1 d . . . . .
O2 O 0.49894(19) 0.18368(16) 0.14200(7) 0.0330(7) Uani 1 1 d . . . . .
C5 C 0.6161(3) 0.1081(2) 0.10006(11) 0.0410(11) Uani 1 1 d . . . . .
O3 O 0.4971(2) 0.30885(16) 0.15332(7) 0.0363(7) Uani 1 1 d . . . . .
N1 N 0.5790(3) 0.3843(2) 0.06664(10) 0.0413(10) Uani 1 1 d . . . . .
N3 N 0.5726(2) 0.21563(19) 0.20090(8) 0.0319(8) Uani 1 1 d . . . . .
C4 C 0.4744(4) 0.0671(3) 0.10170(11) 0.0461(13) Uani 1 1 d . . . . .
O5 O 0.6678(3) 0.1069(2) 0.11600(9) 0.0568(11) Uani 1 1 d . . . . .
C3 C 0.5022(3) 0.2923(2) 0.12402(10) 0.0345(9) Uani 1 1 d . . . . .
C33 C 0.3386(3) 0.3794(3) 0.07913(11) 0.0392(11) Uani 1 1 d . . . . .
N2 N 0.4145(3) 0.3701(2) 0.06661(9) 0.0370(9) Uani 1 1 d . . . . .
N4 N 0.4110(2) 0.2314(2) 0.19960(8) 0.0336(8) Uani 1 1 d . . . . .
C7 C 0.4673(3) 0.0636(3) 0.03437(12) 0.0456(13) Uani 1 1 d . . . . .
C1 C 0.5137(3) 0.2021(2) 0.08807(10) 0.0304(9) Uani 1 1 d . . . . .
C2 C 0.5043(2) 0.2260(2) 0.11859(9) 0.0269(8) Uani 1 1 d . . . . .
C6 C 0.4899(3) 0.1275(3) 0.02519(10) 0.0415(12) Uani 1 1 d . . . . .
C26 C 0.7163(4) 0.3632(3) 0.07732(13) 0.0489(13) Uani 1 1 d . . . . .
C55 C 0.6973(3) 0.2518(3) 0.18136(11) 0.0452(12) Uani 1 1 d . . . . .
C11 C 0.4386(5) 0.1824(3) 0.01457(13) 0.0618(18) Uani 1 1 d . . . . .
H11A H 0.386284 0.173588 0.020201 0.093 Uiso 1 1 calc GR . . . .
H11B H 0.441761 0.185466 -0.006374 0.093 Uiso 1 1 calc GR . . . .
H11C H 0.454974 0.223222 0.023137 0.093 Uiso 1 1 calc GR . . . .
C10 C 0.5711(3) 0.1300(3) 0.02446(9) 0.0383(10) Uani 1 1 d . . . . .
C18 C 0.4950(4) 0.3887(3) 0.02482(12) 0.0537(14) Uani 1 1 d . . . . .
H18 H 0.495755 0.386761 0.004474 0.064 Uiso 1 1 calc R . . . .
C50 C 0.6490(3) 0.2002(3) 0.19002(10) 0.0386(10) Uani 1 1 d . . . . .
C37 C 0.2409(4) 0.4527(3) 0.09716(13) 0.0563(15) Uani 1 1 d . . . . .
H37 H 0.224311 0.495023 0.101690 0.068 Uiso 1 1 calc R . . . .
C39 C 0.3096(3) 0.2553(3) 0.07508(12) 0.0447(12) Uani 1 1 d . . . . .
H39 H 0.361618 0.255393 0.066724 0.054 Uiso 1 1 calc R . . . .
C15 C 0.6186(5) 0.1853(4) 0.01232(14) 0.0687(19) Uani 1 1 d . . . . .
H15A H 0.595594 0.226589 0.017585 0.103 Uiso 1 1 calc GR . . . .
H15B H 0.620928 0.181730 -0.008625 0.103 Uiso 1 1 calc GR . . . .
H15C H 0.669819 0.183053 0.020239 0.103 Uiso 1 1 calc GR . . . .
C8 C 0.5361(4) 0.0260(3) 0.03889(12) 0.0476(13) Uani 1 1 d . . . . .
C30 C 0.7152(4) 0.2958(4) 0.06263(15) 0.0587(17) Uani 1 1 d . . . . .
H30 H 0.664642 0.289913 0.053419 0.070 Uiso 1 1 calc R . . . .
O4 O 0.4406(4) 0.0318(3) 0.11709(11) 0.0757(15) Uani 1 1 d . . . . .
C48 C 0.4193(3) 0.2318(3) 0.22903(10) 0.0376(10) Uani 1 1 d . . . . .
C62 C 0.3329(3) 0.2357(3) 0.18822(10) 0.0422(11) Uani 1 1 d . . . . .
C12 C 0.3862(5) 0.0385(4) 0.03582(15) 0.074(2) Uani 1 1 d . . . . .
H12A H 0.384175 0.000805 0.048433 0.111 Uiso 1 1 calc GR . . . .
H12B H 0.369354 0.026409 0.016542 0.111 Uiso 1 1 calc GR . . . .
H12C H 0.353172 0.072339 0.043423 0.111 Uiso 1 1 calc GR . . . .
C19 C 0.4225(4) 0.3815(3) 0.03798(12) 0.0484(13) Uani 1 1 d . . . . .
C9 C 0.5996(3) 0.0672(3) 0.03328(11) 0.0436(12) Uani 1 1 d . . . . .
C46 C 0.5626(3) 0.2177(3) 0.22991(10) 0.0384(10) Uani 1 1 d . . . . .
C20 C 0.3529(4) 0.3860(4) 0.01825(13) 0.0596(16) Uani 1 1 d . . . . .
H20A H 0.323701 0.346010 0.019553 0.089 Uiso 1 1 calc GR . . . .
H20B H 0.369394 0.392558 -0.001601 0.089 Uiso 1 1 calc GR . . . .
H20C H 0.321302 0.422352 0.024258 0.089 Uiso 1 1 calc GR . . . .
C51 C 0.6722(3) 0.1336(3) 0.18881(12) 0.0468(12) Uani 1 1 d . . . . .
C52 C 0.7448(4) 0.1201(4) 0.17775(15) 0.0612(17) Uani 1 1 d . . . . .
H52 H 0.761341 0.076626 0.176520 0.073 Uiso 1 1 calc R . . . .
C35 C 0.2160(3) 0.3376(3) 0.09519(14) 0.0529(14) Uani 1 1 d . . . . .
H35 H 0.183338 0.302336 0.098898 0.063 Uiso 1 1 calc R . . . .
C22 C 0.6559(4) 0.4654(3) 0.09378(13) 0.0522(14) Uani 1 1 d . . . . .
C38 C 0.3143(3) 0.4441(3) 0.08617(12) 0.0448(12) Uani 1 1 d . . . . .
C56 C 0.6205(4) 0.0776(3) 0.19890(13) 0.0567(16) Uani 1 1 d . . . . .
H56 H 0.581803 0.096668 0.212032 0.068 Uiso 1 1 calc R . . . .
C17 C 0.5665(4) 0.3984(3) 0.03845(13) 0.0535(14) Uani 1 1 d . . . . .
C47 C 0.4906(3) 0.2265(3) 0.24301(10) 0.0408(11) Uani 1 1 d . . . . .
H47 H 0.490120 0.229204 0.263338 0.049 Uiso 1 1 calc R . . . .
C67 C 0.3001(4) 0.2979(4) 0.18364(12) 0.0524(14) Uani 1 1 d . . . . .
C63 C 0.2933(4) 0.1773(4) 0.18291(13) 0.0546(15) Uani 1 1 d . . . . .
C34 C 0.2892(3) 0.3258(3) 0.08318(12) 0.0420(11) Uani 1 1 d . . . . .
C73 C 0.3500(5) 0.4037(4) 0.16277(16) 0.073(2) Uani 1 1 d . . . . .
H73A H 0.372061 0.377734 0.147338 0.110 Uiso 1 1 calc GR . . . .
H73B H 0.383194 0.440333 0.166928 0.110 Uiso 1 1 calc GR . . . .
H73C H 0.300388 0.419603 0.156776 0.110 Uiso 1 1 calc GR . . . .
C68 C 0.3282(5) 0.1107(4) 0.1878(2) 0.075(2) Uani 1 1 d . . . . .
H68 H 0.383444 0.111224 0.192216 0.090 Uiso 0.576(19) 1 calc R . P A 2
H68A H 0.381529 0.126559 0.187417 0.090 Uiso 0.424(19) 1 calc R . P A 3
C21 C 0.6516(4) 0.4040(3) 0.07961(12) 0.0476(13) Uani 1 1 d . . . . .
C36 C 0.1916(4) 0.4008(3) 0.10161(16) 0.0596(16) Uani 1 1 d . . . . .
H36 H 0.142287 0.408091 0.108883 0.072 Uiso 1 1 calc R . . . .
C49 C 0.3500(4) 0.2366(4) 0.24870(12) 0.0567(15) Uani 1 1 d . . . . .
H49A H 0.334327 0.281734 0.250309 0.085 Uiso 1 1 calc GR . . . .
H49B H 0.362753 0.219935 0.267764 0.085 Uiso 1 1 calc GR . . . .
H49C H 0.308544 0.211149 0.240579 0.085 Uiso 1 1 calc GR . . . .
C25 C 0.7854(4) 0.3853(4) 0.08977(15) 0.0597(16) Uani 1 1 d . . . . .
H25 H 0.828822 0.358652 0.088674 0.072 Uiso 1 1 calc R . . . .
C54 C 0.7696(4) 0.2356(4) 0.17005(14) 0.0590(16) Uani 1 1 d . . . . .
H54 H 0.802538 0.268545 0.163473 0.071 Uiso 1 1 calc R . . . .
C65 C 0.1848(4) 0.2447(6) 0.16800(16) 0.086(3) Uani 1 1 d . . . . .
H65 H 0.134590 0.247643 0.161008 0.103 Uiso 1 1 calc R . . . .
C45 C 0.6311(4) 0.2095(3) 0.25027(12) 0.0536(14) Uani 1 1 d . . . . .
H45A H 0.648197 0.164595 0.249786 0.080 Uiso 1 1 calc GR . . . .
H45B H 0.616135 0.220811 0.269874 0.080 Uiso 1 1 calc GR . . . .
H45C H 0.672135 0.237798 0.244018 0.080 Uiso 1 1 calc GR . . . .
C59 C 0.6750(4) 0.3234(3) 0.18515(12) 0.0483(13) Uani 1 1 d . . . . .
H59 H 0.621474 0.324794 0.191965 0.058 Uiso 1 1 calc R . . . .
C13 C 0.5360(6) -0.0466(3) 0.04660(15) 0.074(2) Uani 1 1 d . . . . .
H13A H 0.587049 -0.059795 0.052189 0.110 Uiso 1 1 calc GR . . . .
H13B H 0.519771 -0.071674 0.029897 0.110 Uiso 1 1 calc GR . . . .
H13C H 0.501204 -0.054175 0.062581 0.110 Uiso 1 1 calc GR . . . .
C14 C 0.6836(4) 0.0476(4) 0.03436(15) 0.069(2) Uani 1 1 d . . . . .
H14A H 0.712796 0.081652 0.043757 0.104 Uiso 1 1 calc GR . . . .
H14B H 0.702389 0.041199 0.014798 0.104 Uiso 1 1 calc GR . . . .
H14C H 0.688814 0.007395 0.045221 0.104 Uiso 1 1 calc GR . . . .
C24 C 0.7908(4) 0.4453(4) 0.10362(15) 0.0626(17) Uani 1 1 d . . . . .
H24 H 0.837435 0.459002 0.111551 0.075 Uiso 1 1 calc R . . . .
C27 C 0.5871(5) 0.5103(3) 0.09625(16) 0.0650(18) Uani 1 1 d . . . . .
H27 H 0.544157 0.491708 0.085033 0.078 Uiso 0.556(19) 1 calc R . P B 1
H27A H 0.541274 0.482304 0.097633 0.078 Uiso 0.444(19) 1 calc R . P B 2
C23 C 0.7268(4) 0.4848(3) 0.10563(14) 0.0620(18) Uani 1 1 d . . . . .
H23 H 0.730583 0.525253 0.115045 0.074 Uiso 1 1 calc R . . . .
C71 C 0.3413(4) 0.3620(3) 0.18989(13) 0.0581(16) Uani 1 1 d . . . . .
H71 H 0.393104 0.351392 0.197034 0.070 Uiso 1 1 calc R . . . .
C40 C 0.3100(4) 0.2099(3) 0.10136(15) 0.0551(14) Uani 1 1 d . . . . .
H40A H 0.341280 0.228643 0.116556 0.083 Uiso 1 1 calc GR . . . .
H40B H 0.330603 0.167929 0.095789 0.083 Uiso 1 1 calc GR . . . .
H40C H 0.258259 0.204375 0.108412 0.083 Uiso 1 1 calc GR . . . .
C31 C 0.7258(5) 0.2422(4) 0.08455(19) 0.072(2) Uani 1 1 d . . . . .
H31A H 0.773863 0.248310 0.094586 0.107 Uiso 1 1 calc GR . . . .
H31B H 0.726011 0.200458 0.074739 0.107 Uiso 1 1 calc GR . . . .
H31C H 0.684288 0.243375 0.098446 0.107 Uiso 1 1 calc GR . . . .
C41 C 0.2542(4) 0.2289(4) 0.05165(15) 0.0625(16) Uani 1 1 d . . . . .
H41A H 0.202122 0.232360 0.058614 0.094 Uiso 1 1 calc GR . . . .
H41B H 0.265965 0.183703 0.047638 0.094 Uiso 1 1 calc GR . . . .
H41C H 0.259731 0.254292 0.034038 0.094 Uiso 1 1 calc GR . . . .
C64 C 0.2172(4) 0.1818(5) 0.17278(15) 0.077(2) Uani 1 1 d . . . . .
H64 H 0.188518 0.144055 0.169242 0.092 Uiso 1 1 calc R . . . .
C53 C 0.7925(4) 0.1691(5) 0.16864(17) 0.075(2) Uani 1 1 d . . . . .
H53 H 0.840995 0.158613 0.161362 0.090 Uiso 1 1 calc R . . . .
C58 C 0.5769(6) 0.0454(4) 0.17355(17) 0.077(2) Uani 1 1 d . . . . .
H58A H 0.555403 0.078915 0.161201 0.115 Uiso 1 1 calc GR . . . .
H58B H 0.536257 0.018403 0.181192 0.115 Uiso 1 1 calc GR . . . .
H58C H 0.611786 0.018736 0.162358 0.115 Uiso 1 1 calc GR . . . .
C66 C 0.2242(4) 0.3005(5) 0.17324(15) 0.070(2) Uani 1 1 d . . . . .
H66 H 0.200909 0.341027 0.169930 0.084 Uiso 1 1 calc R . . . .
C61 C 0.6794(6) 0.3621(5) 0.15662(17) 0.081(2) Uani 1 1 d . . . . .
H61A H 0.731085 0.360453 0.149129 0.121 Uiso 1 1 calc GR . . . .
H61B H 0.665298 0.407080 0.160194 0.121 Uiso 1 1 calc GR . . . .
H61C H 0.644726 0.343286 0.142572 0.121 Uiso 1 1 calc GR . . . .
C57 C 0.6645(7) 0.0254(5) 0.2165(2) 0.105(3) Uani 1 1 d . . . . .
H57A H 0.709369 0.011901 0.205805 0.158 Uiso 1 1 calc GR . . . .
H57B H 0.631756 -0.011917 0.219810 0.158 Uiso 1 1 calc GR . . . .
H57C H 0.679942 0.043619 0.235032 0.158 Uiso 1 1 calc GR . . . .
C28 C 0.5618(11) 0.5189(11) 0.1290(4) 0.085(4) Uani 0.556(19) 1 d . U P B 1
H28A H 0.550571 0.476536 0.137269 0.127 Uiso 0.556(19) 1 calc GR . P B 1
H28B H 0.516645 0.546044 0.129896 0.127 Uiso 0.556(19) 1 calc GR . P B 1
H28C H 0.602731 0.539215 0.139846 0.127 Uiso 0.556(19) 1 calc GR . P B 1
C60 C 0.7249(5) 0.3565(4) 0.20839(19) 0.079(2) Uani 1 1 d . . . . .
H60A H 0.717930 0.334526 0.226809 0.118 Uiso 1 1 calc GR . . . .
H60B H 0.710039 0.401774 0.210289 0.118 Uiso 1 1 calc GR . . . .
H60C H 0.778036 0.353976 0.202687 0.118 Uiso 1 1 calc GR . . . .
C29 C 0.6035(14) 0.5795(9) 0.0853(6) 0.109(8) Uani 0.556(19) 1 d . U P B 1
H29A H 0.647325 0.597054 0.095503 0.164 Uiso 0.556(19) 1 calc GR . P B 1
H29B H 0.559461 0.606961 0.088860 0.164 Uiso 0.556(19) 1 calc GR . P B 1
H29C H 0.614103 0.578257 0.064692 0.164 Uiso 0.556(19) 1 calc GR . P B 1
C28' C 0.5879(14) 0.5530(12) 0.1227(5) 0.081(5) Uiso 0.444(19) 1 d . U P B 2
H28D H 0.611120 0.529603 0.138706 0.122 Uiso 0.444(19) 1 calc GR . P B 2
H28E H 0.536057 0.564810 0.127795 0.122 Uiso 0.444(19) 1 calc GR . P B 2
H28F H 0.617106 0.592065 0.118709 0.122 Uiso 0.444(19) 1 calc GR . P B 2
C29' C 0.5783(14) 0.5525(13) 0.0680(5) 0.086(6) Uiso 0.444(19) 1 d . U P B 2
H29D H 0.621661 0.581612 0.066195 0.129 Uiso 0.444(19) 1 calc GR . P B 2
H29E H 0.531758 0.577900 0.069114 0.129 Uiso 0.444(19) 1 calc GR . P B 2
H29F H 0.576166 0.524134 0.051208 0.129 Uiso 0.444(19) 1 calc GR . P B 2
C16 C 0.6309(5) 0.4247(5) 0.01956(16) 0.083(2) Uani 1 1 d . . . . .
H16A H 0.666453 0.449045 0.031497 0.124 Uiso 1 1 calc GR . . . .
H16B H 0.609915 0.453121 0.004781 0.124 Uiso 1 1 calc GR . . . .
H16C H 0.657393 0.388748 0.010381 0.124 Uiso 1 1 calc GR . . . .
C32 C 0.7768(4) 0.2926(5) 0.03849(17) 0.083(3) Uani 1 1 d . . . . .
H32A H 0.765023 0.324241 0.023557 0.124 Uiso 1 1 calc GR . . . .
H32B H 0.777344 0.249284 0.030083 0.124 Uiso 1 1 calc GR . . . .
H32C H 0.826376 0.302121 0.046752 0.124 Uiso 1 1 calc GR . . . .
C72 C 0.2995(7) 0.4026(4) 0.21423(18) 0.093(3) Uani 1 1 d . . . . .
H72A H 0.245286 0.404181 0.210085 0.140 Uiso 1 1 calc GR . . . .
H72B H 0.319867 0.446455 0.214651 0.140 Uiso 1 1 calc GR . . . .
H72C H 0.307598 0.381987 0.232893 0.140 Uiso 1 1 calc GR . . . .
C42 C 0.3662(5) 0.5033(3) 0.08280(16) 0.0628(17) Uani 1 1 d . . . . .
H42 H 0.417709 0.487438 0.077632 0.075 Uiso 1 1 calc R . . . .
C43 C 0.3390(11) 0.5472(5) 0.0585(2) 0.152(7) Uani 1 1 d . . . . .
H43A H 0.291602 0.530422 0.050684 0.228 Uiso 1 1 calc GR . . . .
H43B H 0.377240 0.548643 0.043368 0.228 Uiso 1 1 calc GR . . . .
H43C H 0.330691 0.590782 0.066031 0.228 Uiso 1 1 calc GR . . . .
C44 C 0.3734(7) 0.5444(5) 0.10988(19) 0.101(3) Uani 1 1 d . . . . .
H44A H 0.323123 0.557799 0.116301 0.151 Uiso 1 1 calc GR . . . .
H44B H 0.403923 0.582683 0.105675 0.151 Uiso 1 1 calc GR . . . .
H44C H 0.397880 0.519205 0.125024 0.151 Uiso 1 1 calc GR . . . .
C81 C 0.568(2) 0.4013(16) 0.2670(7) 0.093(6) Uiso 0.25 1 d D U P . .
H81A H 0.561103 0.354935 0.270159 0.139 Uiso 0.25 1 calc R . P . .
H81B H 0.621568 0.411258 0.265519 0.139 Uiso 0.25 1 calc R . P . .
H81C H 0.545613 0.425165 0.283042 0.139 Uiso 0.25 1 calc R . P . .
C85 C 0.490(2) 0.5840(13) 0.1991(8) 0.084(6) Uiso 0.25 1 d D U P . .
H85A H 0.457101 0.589378 0.182484 0.126 Uiso 0.25 1 calc R . P . .
H85B H 0.472345 0.610844 0.214947 0.126 Uiso 0.25 1 calc R . P . .
H85C H 0.541833 0.597115 0.193878 0.126 Uiso 0.25 1 calc R . P . .
C82 C 0.530(2) 0.4198(13) 0.2403(7) 0.093(6) Uiso 0.25 1 d D U P . .
H82A H 0.475736 0.407947 0.241898 0.112 Uiso 0.25 1 calc R . P . .
H82B H 0.551464 0.394081 0.224427 0.112 Uiso 0.25 1 calc R . P . .
C83 C 0.534(2) 0.4905(13) 0.2321(7) 0.091(6) Uiso 0.25 1 d D U P . .
H83A H 0.519953 0.515776 0.249214 0.110 Uiso 0.25 1 calc R . P . .
H83B H 0.588057 0.500142 0.228113 0.110 Uiso 0.25 1 calc R . P . .
C75 C 0.9904(9) 0.3487(5) 0.1183(3) 0.037(4) Uiso 0.25 1 d . . P . .
H75 H 0.997913 0.380839 0.104143 0.044 Uiso 0.25 1 calc R . P . .
C76 C 0.9765(11) 0.3668(5) 0.1472(3) 0.066(7) Uiso 0.25 1 d G . P . .
H76 H 0.974774 0.411022 0.152347 0.079 Uiso 0.25 1 calc R . P . .
C77 C 0.9653(11) 0.3187(8) 0.1685(2) 0.070(8) Uiso 0.25 1 d G . P . .
H77 H 0.956001 0.330836 0.187781 0.084 Uiso 0.25 1 calc R . P . .
C78 C 0.9679(10) 0.2526(7) 0.1608(3) 0.052(5) Uiso 0.25 1 d G . P . .
H78 H 0.960367 0.220467 0.175012 0.063 Uiso 0.25 1 calc R . P . .
C79 C 0.9818(9) 0.2345(5) 0.1319(3) 0.045(5) Uiso 0.25 1 d G . P . .
H79 H 0.983506 0.190282 0.126808 0.054 Uiso 0.25 1 calc R . P . .
C74 C 0.9930(8) 0.2826(6) 0.1107(2) 0.029(3) Uiso 0.25 1 d G . P . .
C80 C 1.001(2) 0.2560(19) 0.0808(8) 0.082(9) Uiso 0.25 1 d . . P . .
H80A H 1.008826 0.291584 0.067311 0.122 Uiso 0.25 1 calc R . P . .
H80B H 1.044842 0.227007 0.080132 0.122 Uiso 0.25 1 calc R . P . .
H80C H 0.955494 0.232235 0.075640 0.122 Uiso 0.25 1 calc R . P . .
C84 C 0.491(2) 0.5155(14) 0.2080(8) 0.098(6) Uiso 0.25 1 d D U P . .
H84A H 0.437434 0.503989 0.211872 0.118 Uiso 0.25 1 calc R . P . .
H84B H 0.506295 0.490384 0.190992 0.118 Uiso 0.25 1 calc R . P . .
C69 C 0.2731(15) 0.0768(10) 0.2137(5) 0.109(5) Uani 0.576(19) 1 d . U P A 2
H69A H 0.256779 0.110101 0.227273 0.164 Uiso 0.576(19) 1 calc GR . P A 2
H69B H 0.302152 0.043844 0.223989 0.164 Uiso 0.576(19) 1 calc GR . P A 2
H69C H 0.228722 0.056855 0.204849 0.164 Uiso 0.576(19) 1 calc GR . P A 2
C70 C 0.3026(12) 0.0572(9) 0.1634(4) 0.085(4) Uani 0.576(19) 1 d . U P A 2
H70A H 0.250123 0.044339 0.166790 0.127 Uiso 0.576(19) 1 calc GR . P A 2
H70B H 0.335382 0.019259 0.164794 0.127 Uiso 0.576(19) 1 calc GR . P A 2
H70C H 0.307176 0.076154 0.144254 0.127 Uiso 0.576(19) 1 calc GR . P A 2
C70' C 0.3360(18) 0.0728(14) 0.1652(6) 0.089(5) Uiso 0.424(19) 1 d . U P A 3
H70D H 0.286708 0.066138 0.156181 0.134 Uiso 0.424(19) 1 calc GR . P A 3
H70E H 0.356696 0.031230 0.171332 0.134 Uiso 0.424(19) 1 calc GR . P A 3
H70F H 0.370477 0.092956 0.151439 0.134 Uiso 0.424(19) 1 calc GR . P A 3
C69' C 0.3350(19) 0.0806(14) 0.2134(6) 0.103(6) Uiso 0.424(19) 1 d . U P A 3
H69D H 0.386518 0.085981 0.220619 0.154 Uiso 0.424(19) 1 calc GR . P A 3
H69E H 0.324087 0.034610 0.211007 0.154 Uiso 0.424(19) 1 calc GR . P A 3
H69F H 0.299188 0.099345 0.227074 0.154 Uiso 0.424(19) 1 calc GR . P A 3

loop_
_atom_site_aniso_label
_atom_site_aniso_U_11
_atom_site_aniso_U_22
_atom_site_aniso_U_33
_atom_site_aniso_U_23
_atom_site_aniso_U_13
_atom_site_aniso_U_12
Re1 0.03588(14) 0.03531(13) 0.02510(12) -0.00515(7) -0.00171(8) 0.00309(8)
Al5 0.0346(7) 0.0343(6) 0.0283(6) -0.0015(5) 0.0033(5) -0.0010(6)
Al1 0.0273(6) 0.0326(6) 0.0231(5) -0.0015(5) 0.0014(5) 0.0002(5)
O1 0.0407(18) 0.0360(16) 0.0299(15) -0.0025(13) 0.0012(14) 0.0012(14)
O2 0.0331(17) 0.0378(16) 0.0281(14) -0.0031(12) -0.0029(13) 0.0027(13)
C5 0.050(3) 0.042(3) 0.031(2) -0.0102(19) 0.002(2) 0.013(2)
O3 0.0407(19) 0.0369(16) 0.0312(16) 0.0009(13) 0.0034(14) 0.0029(14)
N1 0.045(2) 0.045(2) 0.034(2) -0.0012(17) 0.0092(19) -0.0100(19)
N3 0.0309(19) 0.0356(19) 0.0291(17) -0.0031(15) -0.0014(15) 0.0017(15)
C4 0.057(3) 0.053(3) 0.029(2) -0.008(2) -0.006(2) -0.008(3)
O5 0.053(2) 0.066(3) 0.051(2) -0.0080(19) -0.024(2) 0.018(2)
C3 0.028(2) 0.041(2) 0.034(2) -0.0018(19) -0.0002(19) 0.0025(19)
C33 0.036(3) 0.046(3) 0.036(2) 0.001(2) -0.003(2) 0.011(2)
N2 0.040(2) 0.0358(19) 0.0354(19) 0.0016(16) 0.0005(18) 0.0041(17)
N4 0.031(2) 0.040(2) 0.0294(18) 0.0018(15) 0.0024(15) 0.0011(16)
C7 0.046(3) 0.059(3) 0.032(2) -0.013(2) -0.006(2) -0.008(2)
C1 0.026(2) 0.035(2) 0.030(2) -0.0048(17) -0.0024(17) 0.0012(17)
C2 0.024(2) 0.035(2) 0.0216(18) -0.0016(16) -0.0007(16) 0.0021(17)
C6 0.056(3) 0.052(3) 0.0163(19) -0.0057(19) -0.006(2) 0.007(2)
C26 0.042(3) 0.058(3) 0.047(3) -0.008(3) 0.015(2) -0.011(2)
C55 0.036(3) 0.067(3) 0.033(2) -0.006(2) -0.005(2) -0.002(2)
C11 0.076(4) 0.067(4) 0.043(3) -0.013(3) -0.019(3) 0.028(3)
C10 0.044(3) 0.051(3) 0.0200(19) -0.0030(18) -0.0005(19) -0.001(2)
C18 0.068(4) 0.063(4) 0.030(3) 0.004(2) 0.002(3) -0.012(3)
C50 0.028(2) 0.057(3) 0.031(2) -0.004(2) -0.0038(19) 0.004(2)
C37 0.059(4) 0.057(3) 0.052(3) -0.005(3) -0.002(3) 0.026(3)
C39 0.035(3) 0.049(3) 0.049(3) -0.003(2) 0.004(2) -0.003(2)
C15 0.084(5) 0.076(4) 0.046(3) -0.006(3) 0.006(3) -0.028(4)
C8 0.066(4) 0.042(3) 0.034(3) -0.009(2) 0.000(2) 0.007(2)
C30 0.037(3) 0.074(4) 0.065(4) -0.028(3) 0.014(3) -0.014(3)
O4 0.092(4) 0.079(3) 0.055(3) 0.006(2) 0.012(3) -0.036(3)
C48 0.041(3) 0.045(2) 0.027(2) -0.0005(19) 0.0029(19) 0.000(2)
C62 0.031(2) 0.068(3) 0.027(2) -0.001(2) 0.0054(19) -0.002(2)
C12 0.073(5) 0.098(6) 0.051(3) -0.023(4) 0.007(3) -0.030(4)
C19 0.061(4) 0.043(3) 0.042(3) 0.001(2) -0.002(3) 0.003(2)
C9 0.039(3) 0.062(3) 0.030(2) -0.018(2) -0.002(2) 0.007(2)
C46 0.042(3) 0.045(3) 0.028(2) -0.0031(19) -0.007(2) 0.002(2)
C20 0.068(4) 0.074(4) 0.037(3) 0.003(3) -0.008(3) 0.005(3)
C51 0.042(3) 0.057(3) 0.042(3) -0.006(2) -0.009(2) 0.007(2)
C52 0.043(3) 0.078(4) 0.063(4) -0.020(3) -0.006(3) 0.021(3)
C35 0.041(3) 0.059(3) 0.059(3) -0.004(3) 0.001(3) 0.001(3)
C22 0.058(4) 0.051(3) 0.047(3) -0.001(2) 0.008(3) -0.018(3)
C38 0.047(3) 0.044(3) 0.043(3) 0.004(2) -0.004(2) 0.012(2)
C56 0.074(4) 0.050(3) 0.047(3) -0.002(2) -0.006(3) 0.019(3)
C17 0.059(4) 0.058(3) 0.043(3) 0.004(2) 0.016(3) -0.012(3)
C47 0.044(3) 0.057(3) 0.022(2) -0.002(2) -0.0013(19) 0.003(2)
C67 0.044(3) 0.081(4) 0.032(2) 0.007(3) 0.005(2) 0.018(3)
C63 0.040(3) 0.078(4) 0.046(3) -0.004(3) 0.005(2) -0.015(3)
C34 0.034(3) 0.050(3) 0.042(3) 0.000(2) -0.006(2) 0.004(2)
C73 0.090(6) 0.067(4) 0.064(4) 0.016(3) 0.010(4) 0.025(4)
C68 0.066(4) 0.068(4) 0.091(5) -0.003(4) -0.012(4) -0.034(4)
C21 0.050(3) 0.055(3) 0.037(2) 0.000(2) 0.012(2) -0.024(3)
C36 0.045(3) 0.069(4) 0.066(4) -0.008(3) 0.000(3) 0.017(3)
C49 0.048(3) 0.088(4) 0.035(3) 0.000(3) 0.011(2) 0.001(3)
C25 0.044(3) 0.075(4) 0.061(4) -0.005(3) 0.016(3) -0.019(3)
C54 0.035(3) 0.093(5) 0.049(3) -0.011(3) 0.005(2) -0.016(3)
C65 0.031(3) 0.175(10) 0.053(4) 0.008(5) -0.002(3) 0.014(5)
C45 0.050(3) 0.076(4) 0.034(2) -0.002(3) -0.012(2) 0.002(3)
C59 0.045(3) 0.061(3) 0.039(3) 0.003(2) -0.008(2) -0.011(3)
C13 0.128(7) 0.049(3) 0.043(3) -0.008(3) -0.009(4) 0.003(4)
C14 0.051(4) 0.107(6) 0.049(3) -0.024(4) 0.000(3) 0.017(4)
C24 0.054(4) 0.071(4) 0.062(4) -0.009(3) 0.008(3) -0.030(3)
C27 0.079(5) 0.048(3) 0.068(4) -0.008(3) 0.001(4) -0.014(3)
C23 0.074(5) 0.057(3) 0.054(3) -0.004(3) 0.008(3) -0.035(3)
C71 0.070(4) 0.062(4) 0.043(3) 0.004(3) 0.007(3) 0.027(3)
C40 0.041(3) 0.050(3) 0.074(4) 0.005(3) 0.004(3) -0.003(2)
C31 0.062(4) 0.057(4) 0.096(5) -0.020(4) 0.015(4) -0.004(3)
C41 0.059(4) 0.063(4) 0.066(4) -0.015(3) -0.006(3) -0.007(3)
C64 0.045(4) 0.135(8) 0.051(4) -0.008(4) 0.000(3) -0.035(4)
C53 0.035(3) 0.123(7) 0.067(4) -0.034(5) -0.001(3) 0.014(4)
C58 0.102(6) 0.065(4) 0.063(4) 0.006(3) -0.014(4) -0.015(4)
C66 0.039(3) 0.116(6) 0.054(4) 0.003(4) 0.000(3) 0.023(4)
C61 0.087(6) 0.091(5) 0.063(4) 0.025(4) -0.003(4) -0.021(5)
C57 0.138(9) 0.087(6) 0.090(6) 0.022(5) -0.031(6) 0.037(6)
C28 0.082(7) 0.098(8) 0.074(7) -0.010(7) 0.010(6) 0.009(7)
C60 0.085(5) 0.067(4) 0.085(5) -0.010(4) -0.038(5) -0.009(4)
C29 0.124(16) 0.059(9) 0.15(2) 0.010(10) 0.005(15) 0.008(10)
C16 0.082(5) 0.112(6) 0.054(4) 0.018(4) 0.016(4) -0.034(5)
C32 0.055(4) 0.119(7) 0.073(5) -0.042(5) 0.029(4) -0.014(4)
C72 0.141(9) 0.072(5) 0.066(5) -0.004(4) 0.036(5) 0.027(5)
C42 0.078(5) 0.039(3) 0.072(4) 0.000(3) 0.017(4) 0.011(3)
C43 0.28(2) 0.092(7) 0.081(6) 0.039(6) -0.038(9) -0.075(10)
C44 0.136(9) 0.097(6) 0.070(5) 0.008(5) -0.005(6) -0.057(7)
C69 0.122(9) 0.093(8) 0.112(8) 0.015(7) 0.036(8) 0.004(8)
C70 0.084(8) 0.090(7) 0.081(7) -0.014(6) 0.013(7) -0.026(7)

loop_
_atom_type_symbol
_atom_type_description
_atom_type_scat_dispersion_real
_atom_type_scat_dispersion_imag
_atom_type_scat_source
C C 0.0181 0.0091 'International Tables Vol C Tables 4.2.6.8 and 6.1.1.4'
H H 0.0000 0.0000 'International Tables Vol C Tables 4.2.6.8 and 6.1.1.4'
Al Al 0.2130 0.2455 'International Tables Vol C Tables 4.2.6.8 and 6.1.1.4'
N N 0.0311 0.0180 'International Tables Vol C Tables 4.2.6.8 and 6.1.1.4'
O O 0.0492 0.0322 'International Tables Vol C Tables 4.2.6.8 and 6.1.1.4'
Re Re -5.2083 5.8923 'International Tables Vol C Tables 4.2.6.8 and 6.1.1.4'

loop_
_exptl_crystal_face_index_h
_exptl_crystal_face_index_k
_exptl_crystal_face_index_l
_exptl_crystal_face_perp_dist
-6 -10 15 0.0976
8 7 -11 0.0852
-8 7 -12 0.0928
8 -7 12 0.1073
0 2 29 0.0220
0 -2 -29 0.0220

loop_
_geom_angle_atom_site_label_1
_geom_angle_atom_site_label_2
_geom_angle_atom_site_label_3
_geom_angle
_geom_angle_site_symmetry_1
_geom_angle_site_symmetry_3
_geom_angle_publ_flag
C5 Re1 C7 149.7(2) . . ?
C5 Re1 C1 85.88(19) . . ?
C5 Re1 C6 149.1(2) . . ?
C5 Re1 C10 114.1(2) . . ?
C5 Re1 C8 113.7(2) . . ?
C5 Re1 C9 97.11(19) . . ?
C4 Re1 C5 86.8(2) . . ?
C4 Re1 C7 94.0(2) . . ?
C4 Re1 C1 96.0(2) . . ?
C4 Re1 C6 123.1(2) . . ?
C4 Re1 C10 152.9(2) . . ?
C4 Re1 C8 97.6(2) . . ?
C4 Re1 C9 129.5(2) . . ?
C7 Re1 C6 35.6(2) . . ?
C7 Re1 C10 59.16(19) . . ?
C7 Re1 C8 36.1(2) . . ?
C7 Re1 C9 59.5(2) . . ?
C1 Re1 C7 124.1(2) . . ?
C1 Re1 C6 97.41(18) . . ?
C1 Re1 C10 102.37(19) . . ?
C1 Re1 C8 156.69(19) . . ?
C1 Re1 C9 134.5(2) . . ?
C6 Re1 C10 35.1(2) . . ?
C8 Re1 C6 59.28(19) . . ?
C8 Re1 C10 59.0(2) . . ?
C8 Re1 C9 35.3(2) . . ?
C9 Re1 C6 59.05(19) . . ?
C9 Re1 C10 35.6(2) . . ?
O1 Al5 N1 104.57(19) . . ?
O1 Al5 C3 90.02(19) . . ?
O1 Al5 N2 106.28(19) . . ?
N1 Al5 C3 129.1(2) . . ?
N2 Al5 N1 97.7(2) . . ?
N2 Al5 C3 124.9(2) . . ?
O2 Al1 O3 94.33(16) . . ?
O2 Al1 N3 113.74(17) . . ?
O2 Al1 N4 122.79(18) . . ?
O2 Al1 C2 31.73(15) . . ?
O3 Al1 N3 119.24(18) . . ?
O3 Al1 N4 111.35(18) . . ?
O3 Al1 C2 62.61(15) . . ?
N3 Al1 C2 127.19(16) . . ?
N4 Al1 N3 97.18(18) . . ?
N4 Al1 C2 133.25(17) . . ?
C1 O1 Al5 115.7(3) . . ?
C2 O2 Al1 106.1(3) . . ?
O5 C5 Re1 178.3(5) . . ?
C3 O3 Al1 106.8(3) . . ?
C17 N1 Al5 115.5(4) . . ?
C17 N1 C21 118.4(5) . . ?
C21 N1 Al5 125.8(4) . . ?
C50 N3 Al1 118.1(3) . . ?
C46 N3 Al1 124.2(3) . . ?
C46 N3 C50 117.7(4) . . ?
O4 C4 Re1 169.8(5) . . ?
O3 C3 Al5 141.5(4) . . ?
C2 C3 Al5 103.8(3) . . ?
C2 C3 O3 114.6(4) . . ?
C38 C33 N2 118.8(5) . . ?
C34 C33 N2 120.5(5) . . ?
C34 C33 C38 120.7(5) . . ?
C33 N2 Al5 127.2(3) . . ?
C19 N2 Al5 114.9(4) . . ?
C19 N2 C33 117.3(5) . . ?
C48 N4 Al1 123.4(3) . . ?
C48 N4 C62 117.0(4) . . ?
C62 N4 Al1 119.3(3) . . ?
C6 C7 Re1 73.1(3) . . ?
C6 C7 C8 107.4(5) . . ?
C6 C7 C12 125.8(6) . . ?
C8 C7 Re1 72.3(3) . . ?
C8 C7 C12 126.5(6) . . ?
C12 C7 Re1 125.0(4) . . ?
O1 C1 Re1 119.4(3) . . ?
O1 C1 C2 110.5(4) . . ?
C2 C1 Re1 129.9(3) . . ?
O2 C2 Al1 42.17(18) . . ?
O2 C2 C1 122.2(4) . . ?
C3 C2 Al1 76.1(3) . . ?
C3 C2 O2 118.2(4) . . ?
C3 C2 C1 119.6(4) . . ?
C1 C2 Al1 164.2(3) . . ?
C7 C6 Re1 71.2(3) . . ?
C7 C6 C11 127.5(6) . . ?
C11 C6 Re1 126.9(4) . . ?
C10 C6 Re1 72.9(3) . . ?
C10 C6 C7 108.5(5) . . ?
C10 C6 C11 123.8(6) . . ?
C21 C26 C30 123.7(5) . . ?
C25 C26 C30 118.5(6) . . ?
C25 C26 C21 117.8(6) . . ?
C50 C55 C59 122.3(5) . . ?
C54 C55 C50 117.8(6) . . ?
C54 C55 C59 119.9(6) . . ?
C6 C10 Re1 72.0(3) . . ?
C6 C10 C15 125.8(6) . . ?
C6 C10 C9 107.9(5) . . ?
C15 C10 Re1 129.0(4) . . ?
C9 C10 Re1 71.3(3) . . ?
C9 C10 C15 125.7(6) . . ?
C19 C18 C17 128.3(5) . . ?
C55 C50 N3 118.8(5) . . ?
C55 C50 C51 122.4(5) . . ?
C51 C50 N3 118.7(5) . . ?
C36 C37 C38 122.0(6) . . ?
C34 C39 C41 110.6(5) . . ?
C40 C39 C34 112.5(5) . . ?
C40 C39 C41 110.0(5) . . ?
C7 C8 Re1 71.6(3) . . ?
C7 C8 C13 123.5(6) . . ?
C9 C8 Re1 72.4(3) . . ?
C9 C8 C7 108.0(5) . . ?
C9 C8 C13 128.5(6) . . ?
C13 C8 Re1 124.4(4) . . ?
C26 C30 C32 110.1(6) . . ?
C31 C30 C26 111.1(6) . . ?
C31 C30 C32 111.4(7) . . ?
N4 C48 C47 123.3(5) . . ?
N4 C48 C49 120.6(5) . . ?
C47 C48 C49 116.2(4) . . ?
C67 C62 N4 119.1(5) . . ?
C63 C62 N4 118.0(5) . . ?
C63 C62 C67 122.9(5) . . ?
N2 C19 C18 122.1(6) . . ?
N2 C19 C20 120.8(6) . . ?
C18 C19 C20 117.1(5) . . ?
C10 C9 Re1 73.1(3) . . ?
C10 C9 C14 125.4(6) . . ?
C8 C9 Re1 72.3(3) . . ?
C8 C9 C10 108.2(5) . . ?
C8 C9 C14 126.2(6) . . ?
C14 C9 Re1 123.6(4) . . ?
N3 C46 C47 123.0(5) . . ?
N3 C46 C45 120.1(5) . . ?
C47 C46 C45 116.9(4) . . ?
C50 C51 C56 122.5(5) . . ?
C52 C51 C50 117.6(6) . . ?
C52 C51 C56 119.9(6) . . ?
C53 C52 C51 121.2(7) . . ?
C36 C35 C34 121.2(6) . . ?
C21 C22 C27 121.9(6) . . ?
C23 C22 C21 118.4(7) . . ?
C23 C22 C27 119.7(6) . . ?
C33 C38 C42 122.6(5) . . ?
C37 C38 C33 118.4(6) . . ?
C37 C38 C42 119.0(5) . . ?
C51 C56 C58 112.5(5) . . ?
C51 C56 C57 112.5(7) . . ?
C58 C56 C57 110.3(7) . . ?
N1 C17 C18 122.7(5) . . ?
N1 C17 C16 120.4(6) . . ?
C18 C17 C16 116.9(6) . . ?
C46 C47 C48 127.4(4) . . ?
C62 C67 C71 123.8(5) . . ?
C66 C67 C62 117.8(7) . . ?
C66 C67 C71 118.4(7) . . ?
C62 C63 C68 123.0(6) . . ?
C62 C63 C64 117.7(7) . . ?
C64 C63 C68 119.3(7) . . ?
C33 C34 C39 124.0(5) . . ?
C33 C34 C35 118.2(5) . . ?
C35 C34 C39 117.8(5) . . ?
C63 C68 C69 104.3(10) . . ?
C63 C68 C70 113.2(9) . . ?
C70 C68 C69 93.0(11) . . ?
C70' C68 C63 117.5(14) . . ?
C70' C68 C69' 114.7(18) . . ?
C69' C68 C63 125.7(14) . . ?
C26 C21 N1 120.2(5) . . ?
C26 C21 C22 121.1(6) . . ?
C22 C21 N1 118.7(6) . . ?
C37 C36 C35 119.4(6) . . ?
C24 C25 C26 121.9(7) . . ?
C55 C54 C53 119.7(6) . . ?
C66 C65 C64 122.2(6) . . ?
C55 C59 C61 112.7(6) . . ?
C55 C59 C60 110.9(5) . . ?
C61 C59 C60 109.8(6) . . ?
C23 C24 C25 119.6(6) . . ?
C22 C27 C28 111.1(9) . . ?
C22 C27 C29 112.8(10) . . ?
C22 C27 C29' 110.4(10) . . ?
C29 C27 C28 105.3(12) . . ?
C28' C27 C22 114.0(10) . . ?
C28' C27 C29' 110.7(13) . . ?
C24 C23 C22 121.2(6) . . ?
C67 C71 C72 111.6(7) . . ?
C73 C71 C67 112.1(6) . . ?
C73 C71 C72 109.5(6) . . ?
C63 C64 C65 119.1(8) . . ?
C52 C53 C54 121.2(6) . . ?
C65 C66 C67 120.4(8) . . ?
C43 C42 C38 111.3(8) . . ?
C44 C42 C38 114.3(6) . . ?
C44 C42 C43 107.7(7) . . ?
C81 C82 C83 116(2) . . ?
C84 C83 C82 121(2) . . ?
C76 C75 C74 120.0 . . ?
C75 C76 C77 120.0 . . ?
C78 C77 C76 120.0 . . ?
C79 C78 C77 120.0 . . ?
C78 C79 C74 120.0 . . ?
C75 C74 C80 126.2(17) . . ?
C79 C74 C75 120.0 . . ?
C79 C74 C80 113.7(17) . . ?
C83 C84 C85 124(2) . . ?

loop_
_geom_bond_atom_site_label_1
_geom_bond_atom_site_label_2
_geom_bond_distance
_geom_bond_site_symmetry_2
_geom_bond_publ_flag
Re1 C5 1.897(5) . ?
Re1 C4 1.883(6) . ?
Re1 C7 2.308(5) . ?
Re1 C1 2.015(4) . ?
Re1 C6 2.333(4) . ?
Re1 C10 2.343(4) . ?
Re1 C8 2.318(5) . ?
Re1 C9 2.320(5) . ?
Al5 O1 1.769(4) . ?
Al5 N1 1.906(4) . ?
Al5 C3 1.953(5) . ?
Al5 N2 1.905(5) . ?
Al1 O2 1.755(3) . ?
Al1 O3 1.787(3) . ?
Al1 N3 1.884(4) . ?
Al1 N4 1.881(4) . ?
Al1 C2 2.511(4) . ?
O1 C1 1.344(6) . ?
O2 C2 1.375(5) . ?
C5 O5 1.156(7) . ?
O3 C3 1.383(6) . ?
N1 C17 1.336(8) . ?
N1 C21 1.448(8) . ?
N3 C50 1.450(6) . ?
N3 C46 1.337(6) . ?
C4 O4 1.163(7) . ?
C3 C2 1.372(7) . ?
C33 N2 1.448(7) . ?
C33 C38 1.418(7) . ?
C33 C34 1.400(8) . ?
N2 C19 1.334(7) . ?
N4 C48 1.351(6) . ?
N4 C62 1.454(7) . ?
C7 C6 1.421(9) . ?
C7 C8 1.433(9) . ?
C7 C12 1.497(9) . ?
C1 C2 1.485(6) . ?
C6 C11 1.509(8) . ?
C6 C10 1.410(8) . ?
C26 C30 1.527(8) . ?
C26 C21 1.401(10) . ?
C26 C25 1.400(9) . ?
C55 C50 1.400(8) . ?
C55 C54 1.396(9) . ?
C55 C59 1.517(9) . ?
C10 C15 1.502(8) . ?
C10 C9 1.427(8) . ?
C18 C19 1.403(10) . ?
C18 C17 1.403(10) . ?
C50 C51 1.414(8) . ?
C37 C38 1.380(9) . ?
C37 C36 1.374(10) . ?
C39 C34 1.522(8) . ?
C39 C40 1.514(8) . ?
C39 C41 1.536(8) . ?
C8 C9 1.407(9) . ?
C8 C13 1.518(9) . ?
C30 C31 1.491(11) . ?
C30 C32 1.536(9) . ?
C48 C47 1.397(8) . ?
C48 C49 1.505(7) . ?
C62 C67 1.403(9) . ?
C62 C63 1.395(9) . ?
C19 C20 1.509(9) . ?
C9 C14 1.512(9) . ?
C46 C47 1.396(8) . ?
C46 C45 1.518(7) . ?
C51 C52 1.386(9) . ?
C51 C56 1.522(10) . ?
C52 C53 1.361(12) . ?
C35 C34 1.404(8) . ?
C35 C36 1.385(9) . ?
C22 C21 1.407(8) . ?
C22 C27 1.509(11) . ?
C22 C23 1.400(10) . ?
C38 C42 1.512(9) . ?
C56 C58 1.530(10) . ?
C56 C57 1.536(10) . ?
C17 C16 1.510(9) . ?
C67 C71 1.514(10) . ?
C67 C66 1.401(9) . ?
C63 C68 1.499(11) . ?
C63 C64 1.401(10) . ?
C73 C71 1.508(9) . ?
C68 C69 1.67(2) . ?
C68 C70 1.619(18) . ?
C68 C70' 1.29(3) . ?
C68 C69' 1.33(3) . ?
C25 C24 1.378(10) . ?
C54 C53 1.411(12) . ?
C65 C64 1.414(14) . ?
C65 C66 1.346(14) . ?
C59 C61 1.524(9) . ?
C59 C60 1.525(9) . ?
C24 C23 1.373(11) . ?
C27 C28 1.567(17) . ?
C27 C29 1.520(18) . ?
C27 C28' 1.49(2) . ?
C27 C29' 1.56(2) . ?
C71 C72 1.563(9) . ?
C42 C43 1.499(12) . ?
C42 C44 1.498(11) . ?
C81 C82 1.436(18) . ?
C85 C84 1.451(18) . ?
C82 C83 1.486(18) . ?
C83 C84 1.426(18) . ?
C75 C76 1.3900 . ?
C75 C74 1.3900 . ?
C76 C77 1.3900 . ?
C77 C78 1.3900 . ?
C78 C79 1.3900 . ?
C79 C74 1.3900 . ?
C74 C80 1.47(4) . ?

loop_
_exptl_oxdiff_crystal_face_indexfrac_h
_exptl_oxdiff_crystal_face_indexfrac_k
_exptl_oxdiff_crystal_face_indexfrac_l
_exptl_oxdiff_crystal_face_x
_exptl_oxdiff_crystal_face_y
_exptl_oxdiff_crystal_face_z
-5.9944 -9.9999 14.9861 -0.6983 0.0266 -0.7907
7.9957 7.0004 -10.9867 0.8217 -0.0047 0.4981
-8.0027 6.9992 -12.0009 -0.5683 0.0221 0.7909
8.0027 -6.9992 12.0009 0.5683 -0.0221 -0.7909
-0.0000 1.9914 28.9949 -0.0854 -0.8847 -0.4349
0.0000 -1.9914 -28.9949 0.0854 0.8847 0.4349
